data_4339746
loop_
_publ_author_name
'Bagai, Rashmi'
'Abboud, Khalil A.'
'Christou, George'

_publ_section_title
;
 A new N,N,O chelate for transition metal chemistry: Fe5 and Fe6 clusters
 from the use of 6-hydroxymethyl-2,2'-bipyridine (hmbpH).
;
_journal_issue 14
_journal_name_full 'Inorganic chemistry'
_journal_page_first 5567
_journal_page_last 5575
_journal_paper_doi 10.1021/ic070174i
_journal_volume 46
_journal_year 2007
_chemical_formula_sum 'C53 H58 Cl2 Fe5 N11 O24'
_chemical_formula_weight 1583.25
_chemical_name_systematic
; 
 ? 
;
_space_group_IT_number 14
_symmetry_cell_setting monoclinic
_symmetry_space_group_name_Hall '-P 2ybc'
_symmetry_space_group_name_H-M 'P 1 21/c 1'
_atom_sites_solution_hydrogens geom
_atom_sites_solution_primary direct
_atom_sites_solution_secondary difmap
_audit_creation_method SHELXL-97
_cell_angle_alpha 90.00
_cell_angle_beta 102.456(2)
_cell_angle_gamma 90.00
_cell_formula_units_Z 4
_cell_length_a 21.6352(2)
_cell_length_b 13.4154(6)
_cell_length_c 23.1971(11)
_cell_measurement_reflns_used 113
_cell_measurement_temperature 173(2)
_cell_measurement_theta_max 28.0
_cell_measurement_theta_min 2.0
_cell_volume 6574.4(4)
_computing_cell_refinement 'Bruker SMART v5.624 & SAINT 6.36a (Bruker 199'
_computing_data_collection 'Bruker SMART v5.624 (Bruker 1998)'
_computing_data_reduction 'Bruker SHELXTL v6.14 (Bruker 2000)'
_computing_molecular_graphics 'Bruker SHELXTL v6.14'
_computing_publication_material 'Bruker SHELXTL v6.14'
_computing_structure_refinement 'Bruker SHELXTL v6.14'
_computing_structure_solution 'Bruker SHELXTL v6.14'
_diffrn_ambient_temperature 173(2)
_diffrn_measured_fraction_theta_full 0.992
_diffrn_measured_fraction_theta_max 0.992
_diffrn_measurement_device_type 'SMART CCD area detector'
_diffrn_measurement_method '\w scans'
_diffrn_radiation_monochromator graphite
_diffrn_radiation_source 'fine-focus sealed tube'
_diffrn_radiation_type MoK\a
_diffrn_radiation_wavelength 0.71073
_diffrn_reflns_av_R_equivalents 0.0463
_diffrn_reflns_av_sigmaI/netI 0.0604
_diffrn_reflns_limit_h_max 28
_diffrn_reflns_limit_h_min -28
_diffrn_reflns_limit_k_max 12
_diffrn_reflns_limit_k_min -17
_diffrn_reflns_limit_l_max 29
_diffrn_reflns_limit_l_min -28
_diffrn_reflns_number 42942
_diffrn_reflns_theta_full 27.50
_diffrn_reflns_theta_max 27.50
_diffrn_reflns_theta_min 1.76
_diffrn_standards_decay_% 1
_diffrn_standards_number 0
_exptl_absorpt_coefficient_mu 1.244
_exptl_absorpt_correction_T_max 0.8895
_exptl_absorpt_correction_T_min 0.8202
_exptl_absorpt_correction_type integration
_exptl_absorpt_process_details 'based on measured indexed crystal faces, Bruker SHELXTL  v6.12 (Bruker 1998)'
_exptl_crystal_colour orange
_exptl_crystal_density_diffrn 1.600
_exptl_crystal_density_meas 0
_exptl_crystal_density_method 'not measured'
_exptl_crystal_description plates
_exptl_crystal_F_000 3236
_exptl_crystal_size_max 0.19
_exptl_crystal_size_mid 0.11
_exptl_crystal_size_min 0.11
_refine_diff_density_max 2.177
_refine_diff_density_min -1.993
_refine_diff_density_rms 0.098
_refine_ls_extinction_method none
_refine_ls_goodness_of_fit_ref 1.074
_refine_ls_hydrogen_treatment mixed
_refine_ls_matrix_type full
_refine_ls_number_parameters 720
_refine_ls_number_reflns 14980
_refine_ls_number_restraints 42
_refine_ls_restrained_S_all 1.079
_refine_ls_R_factor_all 0.0923
_refine_ls_R_factor_gt 0.0611
_refine_ls_shift/su_max 0.006
_refine_ls_shift/su_mean 0.000
_refine_ls_structure_factor_coef Fsqd
_refine_ls_weighting_details 'calc w=1/[\s^2^(Fo^2^)+(0.1036P)^2^] where P=(Fo^2^+2Fc^2^)/3'
_refine_ls_weighting_scheme calc
_refine_ls_wR_factor_gt 0.1705
_refine_ls_wR_factor_ref 0.1839
_reflns_number_gt 9635
_reflns_number_total 14980
_reflns_threshold_expression I>2\s(I)
_cod_data_source_file ic070174i-file004.cif
_cod_data_source_block rb63
_cod_depositor_comments
;
The following automatic conversions were performed:

'_symmetry_cell_setting' value 'Monoclinic' changed to 'monoclinic'
according to
/usr/data/users/saulius/automatic-downloads/retrospective/ACS/lib/dictionaries/cif_core.dic
dictionary named 'cif_core.dic' version 2.4.2 from 2011-04-26.

Automatic conversion script
Id: cif_fix_values 2281 2013-09-26 08:29:07Z andrius 
;
_cod_original_cell_volume 6574.4(5)
_cod_original_sg_symbol_H-M 'P 21/c'
_cod_database_code 4339746

loop_
_symmetry_equiv_pos_as_xyz
'x, y, z'
'-x, y+1/2, -z+1/2'
'-x, -y, -z'
'x, -y-1/2, z-1/2'

loop_
_atom_site_label
_atom_site_type_symbol
_atom_site_fract_x
_atom_site_fract_y
_atom_site_fract_z
_atom_site_U_iso_or_equiv
_atom_site_adp_type
_atom_site_occupancy
_atom_site_symmetry_multiplicity
_atom_site_calc_flag
_atom_site_refinement_flags
_atom_site_disorder_assembly
_atom_site_disorder_group
Fe1 Fe 0.34315(3) 0.33005(4) 0.47302(2) 0.02933(14) Uani 1 1 d . . .
Fe2 Fe 0.23593(3) 0.19423(5) 0.52830(3) 0.04255(18) Uani 1 1 d . . .
Fe3 Fe 0.17351(3) 0.00769(5) 0.43640(3) 0.03889(17) Uani 1 1 d . . .
Fe4 Fe 0.32275(3) 0.08358(4) 0.43648(2) 0.03114(15) Uani 1 1 d . . .
Fe5 Fe 0.22391(3) 0.21475(4) 0.37882(2) 0.02977(14) Uani 1 1 d . . .
N1 N 0.40021(15) 0.4245(3) 0.42762(14) 0.0318(7) Uani 1 1 d . . .
N2 N 0.37689(15) 0.4469(3) 0.53193(14) 0.0321(7) Uani 1 1 d . . .
N3 N 0.17722(18) 0.2695(3) 0.57876(18) 0.0513(10) Uani 1 1 d . . .
N4 N 0.26631(18) 0.1461(3) 0.61676(16) 0.0418(9) Uani 1 1 d . . .
N5 N 0.10870(19) -0.0764(3) 0.47129(19) 0.0563(11) Uani 1 1 d . . .
N6 N 0.14130(18) -0.1113(3) 0.37241(19) 0.0507(10) Uani 1 1 d . . .
O1 O 0.27499(13) 0.4318(2) 0.43311(13) 0.0385(7) Uani 1 1 d . . .
O2 O 0.21911(14) 0.3580(2) 0.35189(13) 0.0405(7) Uani 1 1 d . . .
O3 O 0.30050(15) 0.3056(2) 0.54112(12) 0.0431(8) Uani 1 1 d . . .
O4 O 0.19420(13) 0.2510(2) 0.45343(12) 0.0379(7) Uani 1 1 d . . .
H4A H 0.1598 0.2958 0.4515 0.046 Uiso 1 1 calc R . .
O5 O 0.30346(14) 0.0998(2) 0.51906(12) 0.0408(7) Uani 1 1 d . . .
O6 O 0.17265(16) 0.0783(3) 0.51254(14) 0.0521(9) Uani 1 1 d . . .
O7 O 0.09764(14) 0.0850(3) 0.38917(14) 0.0453(8) Uani 1 1 d . . .
O8 O 0.13514(14) 0.1924(2) 0.33121(13) 0.0419(7) Uani 1 1 d . . .
O9 O 0.23767(16) -0.1009(2) 0.47276(15) 0.0519(9) Uani 1 1 d . . .
O10 O 0.32938(14) -0.0658(2) 0.44559(15) 0.0471(8) Uani 1 1 d . . .
O11 O 0.23139(12) 0.0763(2) 0.40512(11) 0.0311(6) Uani 1 1 d . . .
O12 O 0.33601(13) 0.0714(2) 0.35235(13) 0.0389(7) Uani 1 1 d . . .
O13 O 0.25889(13) 0.1742(2) 0.30728(12) 0.0356(6) Uani 1 1 d . . .
O14 O 0.41544(13) 0.0994(2) 0.47072(14) 0.0395(7) Uani 1 1 d . . .
O15 O 0.42590(13) 0.2551(2) 0.50732(13) 0.0390(7) Uani 1 1 d . . .
O16 O 0.31049(12) 0.2268(2) 0.42470(11) 0.0291(6) Uani 1 1 d . . .
O17 O 0.5235(4) 0.2086(6) 0.2421(3) 0.175(4) Uani 1 1 d . . .
O18 O 0.5120(4) 0.3749(6) 0.2432(4) 0.174(4) Uani 1 1 d . . .
O19 O 0.4285(3) 0.2807(4) 0.2568(3) 0.124(2) Uani 1 1 d . . .
O20 O 0.4574(4) 0.2878(6) 0.1642(3) 0.150(3) Uani 1 1 d . . .
O21' O 0.0389(4) 0.5143(7) 0.3731(4) 0.1381(19) Uiso 0.65 1 d PD A 2
O21 O 0.0728(8) 0.5103(13) 0.4347(8) 0.180(5) Uiso 0.35 1 d PD B 1
O22' O 0.0152(5) 0.4402(7) 0.4539(4) 0.1381(19) Uiso 0.65 1 d PD A 2
O22 O -0.0186(8) 0.4012(15) 0.4347(8) 0.180(5) Uiso 0.35 1 d PD B 1
O23' O -0.0309(4) 0.3859(7) 0.3619(4) 0.1381(19) Uiso 0.65 1 d PD A 2
O23 O 0.0037(9) 0.4592(15) 0.3406(7) 0.180(5) Uiso 0.35 1 d PD B 1
O24' O 0.0734(5) 0.3563(7) 0.3995(5) 0.1381(19) Uiso 0.65 1 d PD A 2
O24 O 0.0738(9) 0.3358(13) 0.4011(9) 0.180(5) Uiso 0.35 1 d PD B 1
Cl1 Cl 0.47687(10) 0.28470(13) 0.22519(7) 0.0820(5) Uani 1 1 d . . .
Cl2' Cl 0.0247(3) 0.4250(5) 0.3966(3) 0.233(5) Uani 0.65 1 d PD A 2
Cl2 Cl 0.0335(3) 0.4267(3) 0.40244(19) 0.0672(18) Uani 0.35 1 d PD B 1
C1 C 0.4089(2) 0.4074(3) 0.37322(19) 0.0386(10) Uani 1 1 d . . .
H1A H 0.3941 0.3466 0.3542 0.046 Uiso 1 1 calc R . .
C2 C 0.4389(2) 0.4761(4) 0.3434(2) 0.0483(12) Uani 1 1 d . . .
H2A H 0.4445 0.4624 0.3047 0.058 Uiso 1 1 calc R . .
C3 C 0.4603(2) 0.5638(4) 0.3711(2) 0.0503(12) Uani 1 1 d . . .
H3A H 0.4804 0.6120 0.3514 0.060 Uiso 1 1 calc R . .
C4 C 0.4526(2) 0.5816(3) 0.4273(2) 0.0404(10) Uani 1 1 d . . .
H4B H 0.4678 0.6416 0.4471 0.048 Uiso 1 1 calc R . .
C5 C 0.42181(18) 0.5097(3) 0.45515(18) 0.0322(9) Uani 1 1 d . . .
C6 C 0.40978(19) 0.5234(3) 0.51553(18) 0.0328(9) Uani 1 1 d . . .
C7 C 0.4284(2) 0.6027(3) 0.5525(2) 0.0403(10) Uani 1 1 d . . .
H7A H 0.4517 0.6564 0.5409 0.048 Uiso 1 1 calc R . .
C8' C 0.4122(2) 0.6025(4) 0.6072(2) 0.0462(11) Uani 1 1 d . . .
H8'A H 0.4243 0.6567 0.6336 0.055 Uiso 1 1 calc R . .
C9 C 0.3788(2) 0.5240(4) 0.6236(2) 0.0493(12) Uani 1 1 d . . .
H9A H 0.3681 0.5232 0.6612 0.059 Uiso 1 1 calc R . .
C10 C 0.3609(2) 0.4459(4) 0.58393(18) 0.0401(10) Uani 1 1 d . . .
C11 C 0.3234(2) 0.3566(4) 0.59444(19) 0.0453(11) Uani 1 1 d . . .
H11A H 0.3504 0.3115 0.6230 0.054 Uiso 1 1 calc R . .
H11B H 0.2874 0.3780 0.6116 0.054 Uiso 1 1 calc R . .
C12 C 0.2373(2) 0.4331(3) 0.3841(2) 0.0425(10) Uani 1 1 d . . .
C13 C 0.2106(4) 0.5320(5) 0.3614(3) 0.089(2) Uani 1 1 d . . .
H13A H 0.2280 0.5843 0.3897 0.134 Uiso 1 1 calc R . .
H13B H 0.1644 0.5306 0.3560 0.134 Uiso 1 1 calc R . .
H13C H 0.2218 0.5459 0.3234 0.134 Uiso 1 1 calc R . .
C14 C 0.1290(3) 0.3399(5) 0.5575(3) 0.0732(18) Uani 1 1 d . . .
H14A H 0.1183 0.3552 0.5166 0.088 Uiso 1 1 calc R . .
C15 C 0.0975(3) 0.3863(5) 0.5953(3) 0.0727(18) Uani 1 1 d . . .
H15A H 0.0642 0.4309 0.5789 0.087 Uiso 1 1 calc R . .
C16 C 0.1106(3) 0.3730(6) 0.6531(3) 0.087(2) Uani 1 1 d . . .
H16A H 0.0896 0.4092 0.6784 0.105 Uiso 1 1 calc R . .
C17 C 0.1559(3) 0.3043(5) 0.6738(3) 0.0693(17) Uani 1 1 d . . .
H17B H 0.1662 0.2910 0.7150 0.083 Uiso 1 1 calc R . .
C18 C 0.1878(2) 0.2529(4) 0.6374(2) 0.0472(12) Uani 1 1 d . . .
C19 C 0.2364(2) 0.1769(4) 0.65845(18) 0.0432(11) Uani 1 1 d . . .
C20 C 0.2518(3) 0.1368(5) 0.7150(2) 0.0616(16) Uani 1 1 d . . .
H20B H 0.2319 0.1578 0.7456 0.074 Uiso 1 1 calc R . .
C21 C 0.2993(3) 0.0623(5) 0.7237(3) 0.082(2) Uani 1 1 d . . .
H21B H 0.3107 0.0305 0.7611 0.098 Uiso 1 1 calc R . .
C22 C 0.3298(3) 0.0346(5) 0.6794(3) 0.0699(16) Uani 1 1 d . . .
H22C H 0.3631 -0.0130 0.6864 0.084 Uiso 1 1 calc R . .
C23 C 0.3102(2) 0.0780(4) 0.6254(2) 0.0547(13) Uani 1 1 d . . .
C24 C 0.3368(3) 0.0539(5) 0.5704(2) 0.0607(14) Uani 1 1 d . . .
H24B H 0.3816 0.0755 0.5776 0.073 Uiso 1 1 calc R . .
H24C H 0.3358 -0.0192 0.5643 0.073 Uiso 1 1 calc R . .
C25 C 0.1293(3) 0.0487(6) 0.5461(3) 0.086(2) Uani 1 1 d . . .
H25A H 0.0982 0.1028 0.5464 0.103 Uiso 1 1 calc R . .
H25B H 0.1520 0.0368 0.5874 0.103 Uiso 1 1 calc R . .
C26 C 0.0950(3) -0.0445(6) 0.5218(3) 0.080(2) Uani 1 1 d . . .
C27 C 0.0533(4) -0.0962(8) 0.5484(3) 0.124(4) Uani 1 1 d . . .
H27A H 0.0426 -0.0724 0.5836 0.148 Uiso 1 1 calc R . .
C28 C 0.0276(4) -0.1838(7) 0.5222(4) 0.127(4) Uani 1 1 d . . .
H28A H -0.0010 -0.2208 0.5396 0.152 Uiso 1 1 calc R . .
C29 C 0.0434(4) -0.2189(6) 0.4700(4) 0.104(3) Uani 1 1 d . . .
H29A H 0.0271 -0.2803 0.4527 0.125 Uiso 1 1 calc R . .
C30 C 0.0838(3) -0.1604(5) 0.4445(3) 0.0660(16) Uani 1 1 d . . .
C31 C 0.1038(2) -0.1811(4) 0.3890(3) 0.0571(14) Uani 1 1 d . . .
C32 C 0.0862(3) -0.2644(5) 0.3531(4) 0.082(2) Uani 1 1 d . . .
H32A H 0.0601 -0.3146 0.3642 0.098 Uiso 1 1 calc R . .
C33 C 0.1074(3) -0.2730(5) 0.3016(4) 0.086(2) Uani 1 1 d . . .
H33A H 0.0963 -0.3302 0.2774 0.104 Uiso 1 1 calc R . .
C34 C 0.1440(3) -0.2003(5) 0.2846(3) 0.078(2) Uani 1 1 d . . .
H34A H 0.1574 -0.2054 0.2483 0.094 Uiso 1 1 calc R . .
C35 C 0.1614(3) -0.1187(4) 0.3217(2) 0.0598(14) Uani 1 1 d . . .
H35A H 0.1876 -0.0681 0.3111 0.072 Uiso 1 1 calc R . .
C36 C 0.0914(2) 0.1421(4) 0.3446(2) 0.0437(11) Uani 1 1 d . . .
C37 C 0.0265(3) 0.1501(6) 0.3045(3) 0.083(2) Uani 1 1 d . . .
H37A H 0.0282 0.1961 0.2721 0.124 Uiso 1 1 calc R . .
H37B H -0.0037 0.1751 0.3270 0.124 Uiso 1 1 calc R . .
H37C H 0.0129 0.0842 0.2884 0.124 Uiso 1 1 calc R . .
C38 C 0.2903(2) -0.1253(4) 0.4621(2) 0.0506(13) Uani 1 1 d . . .
C39 C 0.3101(3) -0.2321(4) 0.4701(4) 0.088(2) Uani 1 1 d . . .
H39A H 0.2769 -0.2707 0.4827 0.132 Uiso 1 1 calc R . .
H39B H 0.3495 -0.2369 0.5002 0.132 Uiso 1 1 calc R . .
H39C H 0.3169 -0.2587 0.4326 0.132 Uiso 1 1 calc R . .
C40 C 0.3045(2) 0.1150(3) 0.30761(19) 0.0382(10) Uani 1 1 d . . .
C41 C 0.3211(3) 0.0943(5) 0.2493(2) 0.0648(16) Uani 1 1 d . . .
H41A H 0.3569 0.0479 0.2550 0.097 Uiso 1 1 calc R . .
H41B H 0.3328 0.1568 0.2325 0.097 Uiso 1 1 calc R . .
H41C H 0.2846 0.0647 0.2223 0.097 Uiso 1 1 calc R . .
C42 C 0.44605(19) 0.1677(3) 0.5021(2) 0.0375(10) Uani 1 1 d . . .
C43 C 0.5110(2) 0.1420(4) 0.5369(2) 0.0555(14) Uani 1 1 d . . .
H43A H 0.5297 0.2004 0.5595 0.083 Uiso 1 1 calc R . .
H43B H 0.5378 0.1216 0.5099 0.083 Uiso 1 1 calc R . .
H43C H 0.5080 0.0872 0.5641 0.083 Uiso 1 1 calc R . .

loop_
_atom_site_aniso_label
_atom_site_aniso_U_11
_atom_site_aniso_U_22
_atom_site_aniso_U_33
_atom_site_aniso_U_23
_atom_site_aniso_U_13
_atom_site_aniso_U_12
Fe1 0.0337(3) 0.0310(3) 0.0239(3) 0.0003(2) 0.0076(2) -0.0037(2)
Fe2 0.0484(4) 0.0581(4) 0.0229(3) -0.0046(3) 0.0115(3) -0.0206(3)
Fe3 0.0367(3) 0.0461(4) 0.0323(3) -0.0011(3) 0.0038(3) -0.0124(3)
Fe4 0.0303(3) 0.0310(3) 0.0297(3) 0.0019(2) 0.0012(2) -0.0018(2)
Fe5 0.0295(3) 0.0368(3) 0.0225(3) -0.0003(2) 0.0045(2) 0.0024(2)
N1 0.0302(16) 0.0351(19) 0.0301(18) 0.0044(14) 0.0069(14) -0.0004(14)
N2 0.0356(17) 0.0342(19) 0.0273(17) -0.0011(14) 0.0086(14) -0.0040(15)
N3 0.041(2) 0.069(3) 0.040(2) 0.005(2) 0.0019(17) -0.014(2)
N4 0.045(2) 0.047(2) 0.038(2) -0.0006(17) 0.0164(17) -0.0127(18)
N5 0.046(2) 0.066(3) 0.053(3) 0.006(2) 0.0018(19) -0.028(2)
N6 0.044(2) 0.048(2) 0.052(3) -0.0062(19) -0.0075(19) -0.0053(19)
O1 0.0374(15) 0.0396(17) 0.0373(17) -0.0021(13) 0.0055(13) 0.0059(13)
O2 0.0446(16) 0.0389(17) 0.0344(16) 0.0009(13) 0.0001(13) 0.0051(14)
O3 0.0550(18) 0.0508(19) 0.0269(15) -0.0085(13) 0.0162(13) -0.0222(15)
O4 0.0355(15) 0.0502(19) 0.0305(15) -0.0065(13) 0.0124(12) 0.0000(13)
O5 0.0435(16) 0.0455(18) 0.0286(15) 0.0106(13) -0.0026(12) -0.0144(14)
O6 0.0551(19) 0.072(2) 0.0328(17) -0.0055(16) 0.0174(15) -0.0278(18)
O7 0.0343(15) 0.055(2) 0.0454(19) -0.0031(15) 0.0058(14) -0.0018(14)
O8 0.0349(15) 0.053(2) 0.0348(16) -0.0019(14) 0.0009(13) 0.0027(14)
O9 0.0474(19) 0.046(2) 0.055(2) 0.0148(16) -0.0061(16) -0.0131(16)
O10 0.0417(17) 0.0316(17) 0.061(2) 0.0028(14) -0.0037(15) -0.0021(14)
O11 0.0293(13) 0.0355(15) 0.0268(14) 0.0000(11) 0.0021(11) -0.0042(11)
O12 0.0388(15) 0.0396(17) 0.0385(17) -0.0072(13) 0.0087(13) 0.0059(13)
O13 0.0415(15) 0.0445(17) 0.0215(14) 0.0006(12) 0.0084(12) 0.0056(13)
O14 0.0345(15) 0.0287(15) 0.0499(19) 0.0000(13) -0.0028(13) 0.0015(12)
O15 0.0398(15) 0.0326(16) 0.0389(17) 0.0017(12) -0.0042(13) 0.0013(13)
O16 0.0284(13) 0.0328(15) 0.0259(13) 0.0008(11) 0.0056(11) -0.0006(11)
O17 0.251(9) 0.197(8) 0.105(5) 0.036(5) 0.100(6) 0.109(7)
O18 0.196(8) 0.177(7) 0.188(8) -0.097(6) 0.128(6) -0.068(6)
O19 0.153(5) 0.090(4) 0.164(6) -0.012(4) 0.109(5) -0.011(4)
O20 0.175(7) 0.196(8) 0.068(4) -0.010(4) 0.005(4) 0.005(5)
Cl1 0.1205(14) 0.0722(11) 0.0627(10) -0.0098(8) 0.0406(10) 0.0130(10)
Cl2' 0.260(9) 0.230(9) 0.261(10) -0.014(7) 0.171(8) 0.105(8)
Cl2 0.099(4) 0.065(3) 0.033(2) 0.011(2) 0.002(2) 0.060(3)
C1 0.040(2) 0.044(3) 0.035(2) -0.0026(19) 0.0131(18) -0.0034(19)
C2 0.047(3) 0.064(3) 0.037(3) 0.008(2) 0.017(2) 0.000(2)
C3 0.055(3) 0.051(3) 0.049(3) 0.015(2) 0.019(2) -0.007(2)
C4 0.046(2) 0.035(2) 0.041(2) 0.0059(19) 0.009(2) -0.0030(19)
C5 0.0288(18) 0.032(2) 0.034(2) 0.0084(17) 0.0049(16) -0.0017(16)
C6 0.034(2) 0.027(2) 0.037(2) 0.0010(16) 0.0058(17) 0.0032(16)
C7 0.044(2) 0.033(2) 0.042(2) 0.0041(18) 0.0061(19) -0.0052(19)
C8' 0.057(3) 0.041(3) 0.038(2) -0.009(2) 0.006(2) -0.005(2)
C9 0.060(3) 0.055(3) 0.035(2) -0.013(2) 0.014(2) -0.012(2)
C10 0.046(2) 0.047(3) 0.028(2) -0.0016(18) 0.0090(18) -0.009(2)
C11 0.055(3) 0.058(3) 0.025(2) -0.0119(19) 0.013(2) -0.019(2)
C12 0.045(2) 0.039(3) 0.042(3) 0.007(2) 0.007(2) 0.009(2)
C13 0.119(6) 0.047(4) 0.079(5) -0.002(3) -0.026(4) 0.029(4)
C14 0.083(4) 0.087(5) 0.045(3) 0.000(3) 0.004(3) -0.018(4)
C15 0.052(3) 0.095(5) 0.076(4) -0.025(4) 0.025(3) 0.001(3)
C16 0.074(4) 0.123(6) 0.070(5) -0.028(4) 0.027(4) -0.002(4)
C17 0.051(3) 0.084(5) 0.078(4) -0.019(3) 0.025(3) -0.011(3)
C18 0.039(2) 0.067(3) 0.038(3) -0.010(2) 0.013(2) -0.016(2)
C19 0.051(3) 0.057(3) 0.024(2) -0.0038(19) 0.0111(19) -0.021(2)
C20 0.074(4) 0.080(4) 0.032(3) 0.001(3) 0.014(3) -0.032(3)
C21 0.105(5) 0.077(5) 0.045(3) 0.030(3) -0.024(3) -0.030(4)
C22 0.068(4) 0.083(4) 0.057(4) -0.001(3) 0.010(3) -0.003(3)
C23 0.051(3) 0.051(3) 0.061(3) 0.005(2) 0.009(2) -0.016(2)
C24 0.060(3) 0.074(4) 0.047(3) 0.015(3) 0.009(3) -0.002(3)
C25 0.090(4) 0.128(6) 0.050(3) -0.026(4) 0.039(3) -0.072(4)
C26 0.080(4) 0.118(6) 0.046(3) -0.011(3) 0.023(3) -0.051(4)
C27 0.128(7) 0.174(9) 0.074(5) -0.012(5) 0.034(5) -0.111(7)
C28 0.134(7) 0.166(9) 0.077(5) -0.001(5) 0.017(5) -0.114(7)
C29 0.103(6) 0.114(6) 0.086(5) 0.018(5) -0.002(4) -0.076(5)
C30 0.058(3) 0.071(4) 0.062(4) 0.007(3) -0.003(3) -0.027(3)
C31 0.044(3) 0.042(3) 0.072(4) -0.004(2) -0.016(3) -0.005(2)
C32 0.057(3) 0.052(4) 0.114(6) -0.012(4) -0.029(4) -0.007(3)
C33 0.058(4) 0.069(4) 0.112(6) -0.046(4) -0.026(4) 0.022(3)
C34 0.054(3) 0.083(5) 0.087(5) -0.042(4) -0.006(3) 0.000(3)
C35 0.056(3) 0.064(4) 0.054(3) -0.021(3) 0.001(3) 0.002(3)
C36 0.034(2) 0.058(3) 0.037(2) -0.009(2) 0.0025(19) 0.004(2)
C37 0.041(3) 0.136(6) 0.060(4) 0.012(4) -0.013(3) -0.017(3)
C38 0.052(3) 0.035(3) 0.052(3) 0.005(2) -0.016(2) -0.009(2)
C39 0.069(4) 0.033(3) 0.148(7) 0.019(4) -0.007(4) -0.003(3)
C40 0.043(2) 0.041(2) 0.032(2) -0.0062(18) 0.0106(18) 0.001(2)
C41 0.077(4) 0.087(4) 0.037(3) -0.009(3) 0.026(3) 0.019(3)
C42 0.0298(19) 0.037(2) 0.041(2) 0.0087(19) -0.0030(18) -0.0042(18)
C43 0.050(3) 0.039(3) 0.064(3) 0.002(2) -0.015(2) -0.001(2)

loop_
_atom_type_symbol
_atom_type_description
_atom_type_scat_dispersion_real
_atom_type_scat_dispersion_imag
_atom_type_scat_source
C C 0.0033 0.0016 'International Tables Vol C Tables 4.2.6.8 and 6.1.1.4'
H H 0.0000 0.0000 'International Tables Vol C Tables 4.2.6.8 and 6.1.1.4'
N N 0.0061 0.0033 'International Tables Vol C Tables 4.2.6.8 and 6.1.1.4'
O O 0.0106 0.0060 'International Tables Vol C Tables 4.2.6.8 and 6.1.1.4'
Cl Cl 0.1484 0.1585 'International Tables Vol C Tables 4.2.6.8 and 6.1.1.4'
Fe Fe 0.3463 0.8444 'International Tables Vol C Tables 4.2.6.8 and 6.1.1.4'

loop_
_geom_angle_atom_site_label_1
_geom_angle_atom_site_label_2
_geom_angle_atom_site_label_3
_geom_angle
O16 Fe1 O3 100.08(12)
O16 Fe1 O15 93.21(12)
O3 Fe1 O15 97.13(13)
O16 Fe1 O1 94.68(12)
O3 Fe1 O1 93.17(13)
O15 Fe1 O1 165.73(12)
O16 Fe1 N2 176.53(12)
O3 Fe1 N2 76.49(12)
O15 Fe1 N2 87.82(12)
O1 Fe1 N2 85.01(12)
O16 Fe1 N1 109.10(12)
O3 Fe1 N1 150.41(13)
O15 Fe1 N1 86.27(12)
O1 Fe1 N1 79.92(12)
N2 Fe1 N1 74.27(13)
O4 Fe2 O5 111.55(12)
O4 Fe2 O3 90.87(13)
O5 Fe2 O3 89.21(13)
O4 Fe2 O6 88.51(13)
O5 Fe2 O6 88.59(13)
O3 Fe2 O6 177.31(13)
O4 Fe2 N4 168.20(14)
O5 Fe2 N4 80.07(14)
O3 Fe2 N4 91.29(13)
O6 Fe2 N4 89.84(14)
O4 Fe2 N3 95.03(14)
O5 Fe2 N3 153.34(14)
O3 Fe2 N3 92.49(14)
O6 Fe2 N3 90.17(14)
N4 Fe2 N3 73.29(15)
O11 Fe3 O6 104.43(12)
O11 Fe3 O7 94.10(13)
O6 Fe3 O7 94.20(14)
O11 Fe3 O9 93.41(13)
O6 Fe3 O9 96.12(15)
O7 Fe3 O9 165.33(13)
O11 Fe3 N5 177.64(17)
O6 Fe3 N5 77.31(15)
O7 Fe3 N5 87.34(15)
O9 Fe3 N5 84.78(16)
O11 Fe3 N6 104.08(15)
O6 Fe3 N6 151.48(15)
O7 Fe3 N6 84.57(14)
O9 Fe3 N6 81.38(15)
N5 Fe3 N6 74.17(18)
O16 Fe4 O11 84.34(11)
O16 Fe4 O14 92.60(11)
O11 Fe4 O14 176.42(12)
O16 Fe4 O10 176.14(12)
O11 Fe4 O10 91.86(12)
O14 Fe4 O10 91.22(12)
O16 Fe4 O12 89.32(11)
O11 Fe4 O12 88.83(11)
O14 Fe4 O12 93.01(12)
O10 Fe4 O12 89.93(13)
O16 Fe4 O5 88.71(12)
O11 Fe4 O5 87.71(11)
O14 Fe4 O5 90.36(12)
O10 Fe4 O5 91.81(13)
O12 Fe4 O5 176.17(12)
O11 Fe5 O16 84.45(11)
O11 Fe5 O2 178.22(12)
O16 Fe5 O2 93.97(12)
O11 Fe5 O8 91.98(12)
O16 Fe5 O8 176.20(12)
O2 Fe5 O8 89.58(13)
O11 Fe5 O4 88.95(12)
O16 Fe5 O4 87.62(11)
O2 Fe5 O4 91.79(13)
O8 Fe5 O4 93.62(12)
O11 Fe5 O13 88.85(11)
O16 Fe5 O13 89.14(11)
O2 Fe5 O13 90.32(12)
O8 Fe5 O13 89.50(12)
O4 Fe5 O13 176.24(12)
C1 N1 C5 119.3(4)
C1 N1 Fe1 124.4(3)
C5 N1 Fe1 116.0(3)
C10 N2 C6 121.4(4)
C10 N2 Fe1 117.5(3)
C6 N2 Fe1 120.9(3)
C18 N3 C14 114.4(5)
C18 N3 Fe2 118.6(3)
C14 N3 Fe2 126.9(4)
C23 N4 C19 123.7(4)
C23 N4 Fe2 115.3(3)
C19 N4 Fe2 120.6(3)
C26 N5 C30 122.1(5)
C26 N5 Fe3 117.3(4)
C30 N5 Fe3 120.6(4)
C35 N6 C31 121.8(5)
C35 N6 Fe3 122.1(3)
C31 N6 Fe3 115.9(4)
C12 O1 Fe1 132.6(3)
C12 O2 Fe5 125.9(3)
C11 O3 Fe1 118.3(3)
C11 O3 Fe2 126.1(3)
Fe1 O3 Fe2 114.99(14)
Fe2 O4 Fe5 119.95(15)
C24 O5 Fe2 116.6(3)
C24 O5 Fe4 125.2(3)
Fe2 O5 Fe4 118.09(14)
C25 O6 Fe3 119.3(3)
C25 O6 Fe2 128.1(3)
Fe3 O6 Fe2 112.45(14)
C36 O7 Fe3 132.3(3)
C36 O8 Fe5 128.5(3)
C38 O9 Fe3 131.4(3)
C38 O10 Fe4 127.9(3)
Fe3 O11 Fe5 125.89(15)
Fe3 O11 Fe4 127.03(14)
Fe5 O11 Fe4 94.45(11)
C40 O12 Fe4 126.1(3)
C40 O13 Fe5 126.0(3)
C42 O14 Fe4 131.3(3)
C42 O15 Fe1 134.8(3)
Fe1 O16 Fe4 129.68(14)
Fe1 O16 Fe5 126.63(14)
Fe4 O16 Fe5 94.61(11)
O20 Cl1 O19 115.9(5)
O20 Cl1 O17 110.0(4)
O19 Cl1 O17 113.0(4)
O20 Cl1 O18 107.2(5)
O19 Cl1 O18 106.7(4)
O17 Cl1 O18 102.9(6)
O21' Cl2' O24' 111.3(3)
O21' Cl2' O23' 109.7(3)
O24' Cl2' O23' 109.3(3)
O21' Cl2' O22' 109.8(3)
O24' Cl2' O22' 108.3(3)
O23' Cl2' O22' 108.5(3)
O24 Cl2 O21 110.3(3)
O24 Cl2 O23 110.3(3)
O21 Cl2 O23 109.7(3)
O24 Cl2 O22 108.8(3)
O21 Cl2 O22 108.8(3)
O23 Cl2 O22 109.0(3)
N1 C1 C2 122.1(4)
C3 C2 C1 118.7(4)
C4 C3 C2 119.8(4)
C3 C4 C5 118.9(4)
N1 C5 C4 121.1(4)
N1 C5 C6 116.0(3)
C4 C5 C6 122.9(4)
N2 C6 C7 121.0(4)
N2 C6 C5 112.4(3)
C7 C6 C5 126.6(4)
C6 C7 C8' 118.1(4)
C9 C8' C7 120.3(4)
C8' C9 C10 118.8(4)
N2 C10 C9 120.2(4)
N2 C10 C11 114.4(4)
C9 C10 C11 125.3(4)
O3 C11 C10 110.3(3)
O1 C12 O2 125.9(4)
O1 C12 C13 117.4(5)
O2 C12 C13 116.7(4)
C15 C14 N3 120.7(6)
C16 C15 C14 124.1(7)
C15 C16 C17 115.6(6)
C16 C17 C18 122.7(6)
N3 C18 C17 122.3(6)
N3 C18 C19 113.8(4)
C17 C18 C19 124.0(5)
N4 C19 C20 120.4(5)
N4 C19 C18 113.4(4)
C20 C19 C18 126.2(5)
C19 C20 C21 115.3(5)
C22 C21 C20 122.0(5)
C23 C22 C21 117.5(6)
N4 C23 C22 121.0(6)
N4 C23 C24 114.1(5)
C22 C23 C24 124.9(6)
O5 C24 C23 113.3(5)
O6 C25 C26 111.3(5)
N5 C26 C27 121.2(6)
N5 C26 C25 114.2(5)
C27 C26 C25 124.6(6)
C28 C27 C26 117.9(8)
C27 C28 C29 120.9(7)
C30 C29 C28 117.8(7)
N5 C30 C29 120.0(7)
N5 C30 C31 113.6(5)
C29 C30 C31 126.4(6)
N6 C31 C32 119.3(6)
N6 C31 C30 115.3(5)
C32 C31 C30 125.4(6)
C33 C32 C31 119.2(7)
C34 C33 C32 120.9(6)
C33 C34 C35 118.6(7)
N6 C35 C34 120.3(6)
O8 C36 O7 124.9(4)
O8 C36 C37 117.3(5)
O7 C36 C37 117.8(5)
O9 C38 O10 125.5(4)
O9 C38 C39 118.2(5)
O10 C38 C39 116.3(5)
O12 C40 O13 125.5(4)
O12 C40 C41 117.8(4)
O13 C40 C41 116.7(4)
O14 C42 O15 125.3(4)
O14 C42 C43 117.1(4)
O15 C42 C43 117.6(4)

loop_
_geom_bond_atom_site_label_1
_geom_bond_atom_site_label_2
_geom_bond_distance
Fe1 O16 1.825(3)
Fe1 O3 2.021(3)
Fe1 O15 2.058(3)
Fe1 O1 2.075(3)
Fe1 N2 2.104(3)
Fe1 N1 2.190(3)
Fe2 O4 1.933(3)
Fe2 O5 1.980(3)
Fe2 O3 2.023(3)
Fe2 O6 2.052(3)
Fe2 N4 2.116(4)
Fe2 N3 2.155(5)
Fe3 O11 1.826(3)
Fe3 O6 2.008(3)
Fe3 O7 2.048(3)
Fe3 O9 2.063(3)
Fe3 N5 2.094(4)
Fe3 N6 2.189(4)
Fe4 O16 1.951(3)
Fe4 O11 1.956(3)
Fe4 O14 2.003(3)
Fe4 O10 2.017(3)
Fe4 O12 2.039(3)
Fe4 O5 2.058(3)
Fe5 O11 1.951(3)
Fe5 O16 1.951(3)
Fe5 O2 2.017(3)
Fe5 O8 2.021(3)
Fe5 O4 2.031(3)
Fe5 O13 2.041(3)
N1 C1 1.335(5)
N1 C5 1.344(5)
N2 C10 1.324(5)
N2 C6 1.349(5)
N3 C18 1.349(6)
N3 C14 1.415(8)
N4 C23 1.301(7)
N4 C19 1.340(6)
N5 C26 1.340(7)
N5 C30 1.342(7)
N6 C35 1.343(7)
N6 C31 1.349(7)
O1 C12 1.247(5)
O2 C12 1.266(6)
O3 C11 1.407(5)
O5 C24 1.395(6)
O6 C25 1.400(6)
O7 C36 1.269(6)
O8 C36 1.256(6)
O9 C38 1.259(6)
O10 C38 1.280(6)
O12 C40 1.257(5)
O13 C40 1.265(5)
O14 C42 1.265(5)
O15 C42 1.266(5)
O17 Cl1 1.429(7)
O18 Cl1 1.442(7)
O19 Cl1 1.402(5)
O20 Cl1 1.387(6)
O21' Cl2' 1.377(7)
O21 Cl2 1.505(15)
O22' Cl2' 1.403(7)
O22 Cl2 1.520(15)
O23' Cl2' 1.396(7)
O23 Cl2 1.506(15)
O24' Cl2' 1.390(7)
O24 Cl2 1.503(15)
C1 C2 1.393(6)
C2 C3 1.372(7)
C3 C4 1.370(6)
C4 C5 1.406(6)
C5 C6 1.490(6)
C6 C7 1.371(6)
C7 C8' 1.388(6)
C8' C9 1.375(7)
C9 C10 1.392(6)
C10 C11 1.496(6)
C12 C13 1.497(7)
C14 C15 1.370(8)
C15 C16 1.321(9)
C16 C17 1.355(10)
C17 C18 1.385(7)
C18 C19 1.470(7)
C19 C20 1.391(7)
C20 C21 1.416(9)
C21 C22 1.387(9)
C22 C23 1.363(8)
C23 C24 1.545(8)
C25 C26 1.500(8)
C26 C27 1.384(8)
C27 C28 1.384(11)
C28 C29 1.407(12)
C29 C30 1.398(9)
C30 C31 1.470(9)
C31 C32 1.396(8)
C32 C33 1.374(10)
C33 C34 1.367(10)
C34 C35 1.393(8)
C36 C37 1.511(6)
C38 C39 1.496(7)
C40 C41 1.498(6)
C42 C43 1.502(6)
